data_4132828
loop_
_publ_author_name
'Shim, Su Yong'
'Choi, Yuna'
'Ryu, Do Hyun'

_publ_section_title
;
 Asymmetric Synthesis of Cyclobutanone via Lewis Acid Catalyzed Tandem
 Cyclopropanation/Semipinacol Rearrangement.
;
_journal_issue 36
_journal_name_full 'Journal of the American Chemical Society'
_journal_page_first 11184
_journal_page_last 11188
_journal_paper_doi 10.1021/jacs.8b06835
_journal_volume 140
_journal_year 2018
_chemical_absolute_configuration ab
_chemical_formula_moiety 'C17 H32 O4 Si'
_chemical_formula_sum 'C17 H32 O4 Si'
_chemical_formula_weight 328.51
_space_group_crystal_system orthorhombic
_space_group_IT_number 19
_space_group_name_Hall 'P 2ac 2ab'
_space_group_name_H-M_alt 'P 21 21 21'
_atom_sites_solution_hydrogens geom
_audit_creation_method SHELXL-2014/7
_cell_angle_alpha 90
_cell_angle_beta 90
_cell_angle_gamma 90
_cell_formula_units_Z 4
_cell_length_a 9.6162(3)
_cell_length_b 11.1763(4)
_cell_length_c 19.1286(7)
_cell_measurement_reflns_used 9295
_cell_measurement_temperature 223(2)
_cell_measurement_theta_max 25.14
_cell_measurement_theta_min 2.79
_cell_volume 2055.82(12)
_computing_cell_refinement 'Bruker SAINT'
_computing_data_collection 'Bruker APEX2'
_computing_data_reduction 'Bruker SAINT'
_computing_molecular_graphics 'Bruker SHELXTL'
_computing_publication_material 'Bruker SHELXTL'
_computing_structure_refinement 'SHELXL-2014/7 (Sheldrick, 2014)'
_computing_structure_solution 'Bruker SHELXTL'
_diffrn_ambient_temperature 223(2)
_diffrn_measured_fraction_theta_full 1.000
_diffrn_measured_fraction_theta_max 0.999
_diffrn_measurement_device_type 'PHOTON 100 CMOS'
_diffrn_measurement_method '\f and \w scans'
_diffrn_radiation_type MoK\a
_diffrn_radiation_wavelength 0.71073
_diffrn_reflns_av_R_equivalents 0.0685
_diffrn_reflns_av_unetI/netI 0.0253
_diffrn_reflns_Laue_measured_fraction_full 1.000
_diffrn_reflns_Laue_measured_fraction_max 0.999
_diffrn_reflns_limit_h_max 12
_diffrn_reflns_limit_h_min -12
_diffrn_reflns_limit_k_max 14
_diffrn_reflns_limit_k_min -14
_diffrn_reflns_limit_l_max 25
_diffrn_reflns_limit_l_min -25
_diffrn_reflns_number 76858
_diffrn_reflns_point_group_measured_fraction_full 1.000
_diffrn_reflns_point_group_measured_fraction_max 0.999
_diffrn_reflns_theta_full 25.242
_diffrn_reflns_theta_max 28.331
_diffrn_reflns_theta_min 2.110
_exptl_absorpt_coefficient_mu 0.128
_exptl_absorpt_correction_T_max 0.7457
_exptl_absorpt_correction_T_min 0.7179
_exptl_absorpt_correction_type multi-scan
_exptl_absorpt_process_details 'Bruker SADABS'
_exptl_crystal_colour colourless
_exptl_crystal_density_diffrn 1.061
_exptl_crystal_description Block
_exptl_crystal_F_000 720
_exptl_crystal_size_max 0.260
_exptl_crystal_size_mid 0.150
_exptl_crystal_size_min 0.100
_refine_diff_density_max 0.215
_refine_diff_density_min -0.240
_refine_diff_density_rms 0.036
_refine_ls_abs_structure_details
; 
 Flack x determined using 1295 quotients [(I+)-(I-)]/[(I+)+(I-)] 
 (Parsons, Flack and Wagner, Acta Cryst. B69 (2013) 249-259). 
;
_refine_ls_abs_structure_Flack 0.00(3)
_refine_ls_extinction_method none
_refine_ls_goodness_of_fit_ref 1.035
_refine_ls_hydrogen_treatment constr
_refine_ls_matrix_type full
_refine_ls_number_parameters 206
_refine_ls_number_reflns 5121
_refine_ls_number_restraints 0
_refine_ls_restrained_S_all 1.035
_refine_ls_R_factor_all 0.0813
_refine_ls_R_factor_gt 0.0511
_refine_ls_shift/su_max 0.000
_refine_ls_shift/su_mean 0.000
_refine_ls_structure_factor_coef Fsqd
_refine_ls_weighting_details 'w=1/[\s^2^(Fo^2^)+(0.0512P)^2^+0.5463P] where P=(Fo^2^+2Fc^2^)/3'
_refine_ls_weighting_scheme calc
_refine_ls_wR_factor_gt 0.1123
_refine_ls_wR_factor_ref 0.1283
_reflns_Friedel_coverage 0.766
_reflns_Friedel_fraction_full 1.000
_reflns_Friedel_fraction_max 0.999
_reflns_number_gt 3706
_reflns_number_total 5121
_reflns_threshold_expression 'I > 2\s(I)'
_cod_data_source_file ja8b06835_si_001.cif
_cod_data_source_block No1
_cod_depositor_comments
;
The following automatic conversions were performed:

data item '_exptl_absorpt_correction_type' value 'Multi-scan' was
changed to 'multi-scan' in accordance with the
/home/saulius/struct/COD-crude-data/automatic-downloads/DataCite-retrospective/ACS/depositions/lib/dictionaries/cif_core.dic
dictionary named 'cif_core.dic' version 2.4.2 last updated on
2011-04-26.

Automatic conversion script
Id: cif_fix_values 6909 2019-04-08 15:41:33Z antanas 
;
_cod_database_code 4132828
_shelx_shelxl_version_number 2014/7
_shelx_space_group_comment
; 
The symmetry employed for this shelxl refinement is uniquely defined 
by the following loop, which should always be used as a source of 
symmetry information in preference to the above space-group names. 
They are only intended as comments. 
;
_shelx_estimated_absorpt_t_min 0.968
_shelx_estimated_absorpt_t_max 0.987

loop_
_space_group_symop_operation_xyz
'x, y, z'
'-x+1/2, -y, z+1/2'
'-x, y+1/2, -z+1/2'
'x+1/2, -y+1/2, -z'

loop_
_atom_site_label
_atom_site_type_symbol
_atom_site_fract_x
_atom_site_fract_y
_atom_site_fract_z
_atom_site_U_iso_or_equiv
_atom_site_adp_type
_atom_site_occupancy
_atom_site_site_symmetry_order
_atom_site_calc_flag
_atom_site_refinement_flags_posn
_atom_site_refinement_flags_adp
C1 C 0.3350(3) -0.1453(3) 0.23075(19) 0.0546(8) Uani 1 1 d . .
C2 C 0.3881(3) -0.1308(2) 0.30411(16) 0.0503(7) Uani 1 1 d . .
H2A H 0.4570 -0.1909 0.3179 0.060 Uiso 1 1 calc R U
H2B H 0.3146 -0.1232 0.3393 0.060 Uiso 1 1 calc R U
C3 C 0.4522(2) -0.0094(2) 0.28086(14) 0.0390(5) Uani 1 1 d . .
C4 C 0.4386(3) -0.0547(2) 0.20373(15) 0.0431(6) Uani 1 1 d . .
H4 H 0.5253 -0.0962 0.1900 0.052 Uiso 1 1 calc R U
O1 O 0.2389(2) -0.1982(2) 0.20489(18) 0.0843(8) Uani 1 1 d . .
C5 C 0.5991(3) 0.0196(3) 0.30521(16) 0.0524(7) Uani 1 1 d . .
H5A H 0.6610 -0.0459 0.2913 0.063 Uiso 1 1 calc R U
H5B H 0.6307 0.0922 0.2814 0.063 Uiso 1 1 calc R U
C6 C 0.6115(4) 0.0380(4) 0.3834(2) 0.0860(12) Uani 1 1 d . .
H6A H 0.5573 0.1073 0.3971 0.129 Uiso 1 1 calc R U
H6B H 0.7083 0.0508 0.3956 0.129 Uiso 1 1 calc R U
H6C H 0.5770 -0.0322 0.4076 0.129 Uiso 1 1 calc R U
C7 C 0.3539(3) 0.0958(2) 0.28865(16) 0.0418(6) Uani 1 1 d . .
O2 O 0.3918(2) 0.19766(16) 0.29330(13) 0.0619(6) Uani 1 1 d . .
O3 O 0.22314(17) 0.05936(16) 0.28575(12) 0.0483(5) Uani 1 1 d . .
C8 C 0.1045(3) 0.1432(2) 0.27893(16) 0.0473(6) Uani 1 1 d . .
C9 C -0.0170(3) 0.0586(4) 0.2723(3) 0.1023(18) Uani 1 1 d . .
H9A H -0.0027 0.0062 0.2325 0.154 Uiso 1 1 calc R U
H9B H -0.1019 0.1042 0.2657 0.154 Uiso 1 1 calc R U
H9C H -0.0247 0.0109 0.3145 0.154 Uiso 1 1 calc R U
C10 C 0.1190(4) 0.2143(3) 0.2136(2) 0.0744(10) Uani 1 1 d . .
H10A H 0.1976 0.2681 0.2179 0.112 Uiso 1 1 calc R U
H10B H 0.0349 0.2604 0.2059 0.112 Uiso 1 1 calc R U
H10C H 0.1338 0.1607 0.1744 0.112 Uiso 1 1 calc R U
C11 C 0.0947(4) 0.2206(5) 0.3425(2) 0.0949(14) Uani 1 1 d . .
H11A H 0.0949 0.1707 0.3840 0.142 Uiso 1 1 calc R U
H11B H 0.0093 0.2666 0.3408 0.142 Uiso 1 1 calc R U
H11C H 0.1736 0.2746 0.3439 0.142 Uiso 1 1 calc R U
O4 O 0.4030(2) 0.02864(17) 0.15228(10) 0.0520(5) Uani 1 1 d . .
Si1 Si 0.42706(11) 0.01008(10) 0.06759(5) 0.0670(3) Uani 1 1 d . .
C12 C 0.5989(5) -0.0566(5) 0.0515(2) 0.0995(15) Uani 1 1 d . .
H12A H 0.6021 -0.1352 0.0741 0.119 Uiso 1 1 calc R U
H12B H 0.6098 -0.0692 0.0011 0.119 Uiso 1 1 calc R U
C13 C 0.7201(5) 0.0165(7) 0.0773(3) 0.143(3) Uani 1 1 d . .
H13A H 0.7220 0.0926 0.0530 0.214 Uiso 1 1 calc R U
H13B H 0.8060 -0.0264 0.0685 0.214 Uiso 1 1 calc R U
H13C H 0.7103 0.0304 0.1271 0.214 Uiso 1 1 calc R U
C14 C 0.4137(6) 0.1634(4) 0.0316(2) 0.0977(14) Uani 1 1 d . .
H14A H 0.3195 0.1933 0.0403 0.117 Uiso 1 1 calc R U
H14B H 0.4783 0.2151 0.0572 0.117 Uiso 1 1 calc R U
C15 C 0.4442(7) 0.1747(6) -0.0460(2) 0.137(2) Uani 1 1 d . .
H15A H 0.5407 0.1543 -0.0547 0.206 Uiso 1 1 calc R U
H15B H 0.4271 0.2563 -0.0609 0.206 Uiso 1 1 calc R U
H15C H 0.3844 0.1207 -0.0719 0.206 Uiso 1 1 calc R U
C16 C 0.2875(6) -0.0907(7) 0.0322(3) 0.126(2) Uani 1 1 d . .
H16A H 0.3015 -0.0985 -0.0184 0.151 Uiso 1 1 calc R U
H16B H 0.3000 -0.1703 0.0527 0.151 Uiso 1 1 calc R U
C17 C 0.1413(6) -0.0523(8) 0.0446(4) 0.156(3) Uani 1 1 d . .
H17A H 0.1232 -0.0503 0.0945 0.233 Uiso 1 1 calc R U
H17B H 0.0783 -0.1085 0.0224 0.233 Uiso 1 1 calc R U
H17C H 0.1271 0.0268 0.0250 0.233 Uiso 1 1 calc R U

loop_
_atom_site_aniso_label
_atom_site_aniso_U_11
_atom_site_aniso_U_22
_atom_site_aniso_U_33
_atom_site_aniso_U_23
_atom_site_aniso_U_13
_atom_site_aniso_U_12
C1 0.0381(14) 0.0322(13) 0.094(2) -0.0005(16) -0.0017(15) 0.0009(11)
C2 0.0364(13) 0.0440(15) 0.070(2) 0.0172(14) 0.0113(13) 0.0061(12)
C3 0.0291(11) 0.0353(12) 0.0526(14) 0.0036(12) 0.0011(10) 0.0001(10)
C4 0.0372(12) 0.0370(13) 0.0551(15) 0.0009(12) 0.0027(12) 0.0041(10)
O1 0.0592(14) 0.0535(14) 0.140(3) -0.0006(16) -0.0209(15) -0.0166(11)
C5 0.0324(12) 0.0547(16) 0.0702(18) -0.0025(14) -0.0075(12) 0.0041(12)
C6 0.069(2) 0.109(3) 0.080(2) -0.012(2) -0.0286(19) 0.008(2)
C7 0.0325(12) 0.0393(14) 0.0535(16) 0.0019(12) 0.0026(12) 0.0005(10)
O2 0.0418(10) 0.0374(10) 0.1066(18) -0.0096(11) -0.0051(12) -0.0027(8)
O3 0.0276(8) 0.0356(10) 0.0816(14) 0.0095(10) 0.0051(9) 0.0028(7)
C8 0.0321(12) 0.0400(13) 0.0697(18) 0.0062(13) 0.0009(12) 0.0087(11)
C9 0.0291(15) 0.061(2) 0.217(6) 0.013(3) -0.004(2) 0.0029(14)
C10 0.066(2) 0.074(2) 0.083(2) 0.017(2) -0.0061(19) 0.0192(18)
C11 0.073(2) 0.135(4) 0.077(3) -0.020(3) -0.006(2) 0.058(3)
O4 0.0556(11) 0.0495(11) 0.0508(10) 0.0042(9) 0.0024(9) 0.0080(10)
Si1 0.0713(6) 0.0777(6) 0.0520(5) -0.0039(5) 0.0072(4) 0.0060(5)
C12 0.098(3) 0.121(4) 0.080(3) 0.014(3) 0.036(3) 0.029(3)
C13 0.067(3) 0.199(7) 0.162(5) 0.070(6) 0.018(3) 0.008(4)
C14 0.124(4) 0.109(3) 0.060(2) 0.019(2) 0.006(3) 0.027(3)
C15 0.179(6) 0.161(6) 0.070(3) 0.041(3) 0.009(3) 0.033(5)
C16 0.122(4) 0.175(6) 0.081(3) -0.045(3) 0.011(3) -0.029(4)
C17 0.095(4) 0.240(9) 0.132(5) 0.017(5) -0.039(4) -0.025(5)

loop_
_atom_type_symbol
_atom_type_description
_atom_type_scat_dispersion_real
_atom_type_scat_dispersion_imag
_atom_type_scat_source
C C 0.0033 0.0016 'International Tables Vol C Tables 4.2.6.8 and 6.1.1.4'
H H 0.0000 0.0000 'International Tables Vol C Tables 4.2.6.8 and 6.1.1.4'
O O 0.0106 0.0060 'International Tables Vol C Tables 4.2.6.8 and 6.1.1.4'
Si Si 0.0817 0.0704 'International Tables Vol C Tables 4.2.6.8 and 6.1.1.4'

loop_
_geom_angle_atom_site_label_1
_geom_angle_atom_site_label_2
_geom_angle_atom_site_label_3
_geom_angle
O1 C1 C2 134.3(3)
O1 C1 C4 134.0(3)
C2 C1 C4 91.3(2)
C1 C2 C3 87.8(2)
C1 C2 H2A 114.0
C3 C2 H2A 114.0
C1 C2 H2B 114.0
C3 C2 H2B 114.0
H2A C2 H2B 111.2
C7 C3 C5 112.6(2)
C7 C3 C2 113.62(19)
C5 C3 C2 117.8(2)
C7 C3 C4 106.9(2)
C5 C3 C4 115.8(2)
C2 C3 C4 87.4(2)
O4 C4 C1 121.7(2)
O4 C4 C3 118.0(2)
C1 C4 C3 87.1(2)
O4 C4 H4 109.4
C1 C4 H4 109.4
C3 C4 H4 109.4
C6 C5 C3 113.9(3)
C6 C5 H5A 108.8
C3 C5 H5A 108.8
C6 C5 H5B 108.8
C3 C5 H5B 108.8
H5A C5 H5B 107.7
C5 C6 H6A 109.5
C5 C6 H6B 109.5
H6A C6 H6B 109.5
C5 C6 H6C 109.5
H6A C6 H6C 109.5
H6B C6 H6C 109.5
O2 C7 O3 125.7(2)
O2 C7 C3 123.6(2)
O3 C7 C3 110.5(2)
C7 O3 C8 122.8(2)
O3 C8 C10 109.9(2)
O3 C8 C11 110.0(2)
C10 C8 C11 112.3(3)
O3 C8 C9 102.0(2)
C10 C8 C9 109.7(3)
C11 C8 C9 112.5(3)
C8 C9 H9A 109.5
C8 C9 H9B 109.5
H9A C9 H9B 109.5
C8 C9 H9C 109.5
H9A C9 H9C 109.5
H9B C9 H9C 109.5
C8 C10 H10A 109.5
C8 C10 H10B 109.5
H10A C10 H10B 109.5
C8 C10 H10C 109.5
H10A C10 H10C 109.5
H10B C10 H10C 109.5
C8 C11 H11A 109.5
C8 C11 H11B 109.5
H11A C11 H11B 109.5
C8 C11 H11C 109.5
H11A C11 H11C 109.5
H11B C11 H11C 109.5
C4 O4 Si1 125.00(17)
O4 Si1 C12 109.93(17)
O4 Si1 C14 103.82(15)
C12 Si1 C14 112.1(2)
O4 Si1 C16 109.25(18)
C12 Si1 C16 109.8(3)
C14 Si1 C16 111.8(3)
C13 C12 Si1 114.9(4)
C13 C12 H12A 108.5
Si1 C12 H12A 108.5
C13 C12 H12B 108.5
Si1 C12 H12B 108.5
H12A C12 H12B 107.5
C12 C13 H13A 109.5
C12 C13 H13B 109.5
H13A C13 H13B 109.5
C12 C13 H13C 109.5
H13A C13 H13C 109.5
H13B C13 H13C 109.5
C15 C14 Si1 115.3(4)
C15 C14 H14A 108.5
Si1 C14 H14A 108.5
C15 C14 H14B 108.5
Si1 C14 H14B 108.5
H14A C14 H14B 107.5
C14 C15 H15A 109.5
C14 C15 H15B 109.5
H15A C15 H15B 109.5
C14 C15 H15C 109.5
H15A C15 H15C 109.5
H15B C15 H15C 109.5
C17 C16 Si1 116.4(5)
C17 C16 H16A 108.2
Si1 C16 H16A 108.2
C17 C16 H16B 108.2
Si1 C16 H16B 108.2
H16A C16 H16B 107.3
C16 C17 H17A 109.5
C16 C17 H17B 109.5
H17A C17 H17B 109.5
C16 C17 H17C 109.5
H17A C17 H17C 109.5
H17B C17 H17C 109.5

loop_
_geom_bond_atom_site_label_1
_geom_bond_atom_site_label_2
_geom_bond_distance
C1 O1 1.204(4)
C1 C2 1.502(5)
C1 C4 1.512(4)
C2 C3 1.555(4)
C2 H2A 0.9800
C2 H2B 0.9800
C3 C7 1.516(3)
C3 C5 1.522(3)
C3 C4 1.565(4)
C4 O4 1.397(3)
C4 H4 0.9900
C5 C6 1.515(5)
C5 H5A 0.9800
C5 H5B 0.9800
C6 H6A 0.9700
C6 H6B 0.9700
C6 H6C 0.9700
C7 O2 1.199(3)
C7 O3 1.323(3)
O3 C8 1.482(3)
C8 C10 1.488(4)
C8 C11 1.495(5)
C8 C9 1.509(4)
C9 H9A 0.9700
C9 H9B 0.9700
C9 H9C 0.9700
C10 H10A 0.9700
C10 H10B 0.9700
C10 H10C 0.9700
C11 H11A 0.9700
C11 H11B 0.9700
C11 H11C 0.9700
O4 Si1 1.650(2)
Si1 C12 1.839(4)
Si1 C14 1.851(5)
Si1 C16 1.878(6)
C12 C13 1.506(8)
C12 H12A 0.9800
C12 H12B 0.9800
C13 H13A 0.9700
C13 H13B 0.9700
C13 H13C 0.9700
C14 C15 1.519(6)
C14 H14A 0.9800
C14 H14B 0.9800
C15 H15A 0.9700
C15 H15B 0.9700
C15 H15C 0.9700
C16 C17 1.489(8)
C16 H16A 0.9800
C16 H16B 0.9800
C17 H17A 0.9700
C17 H17B 0.9700
C17 H17C 0.9700

loop_
_geom_torsion_atom_site_label_1
_geom_torsion_atom_site_label_2
_geom_torsion_atom_site_label_3
_geom_torsion_atom_site_label_4
_geom_torsion
O1 C1 C2 C3 -153.8(4)
C4 C1 C2 C3 19.31(19)
C1 C2 C3 C7 88.7(2)
C1 C2 C3 C5 -136.6(2)
C1 C2 C3 C4 -18.65(19)
O1 C1 C4 O4 32.6(5)
C2 C1 C4 O4 -140.6(2)
O1 C1 C4 C3 154.0(4)
C2 C1 C4 C3 -19.19(19)
C7 C3 C4 O4 29.3(3)
C5 C3 C4 O4 -97.0(3)
C2 C3 C4 O4 143.2(2)
C7 C3 C4 C1 -95.4(2)
C5 C3 C4 C1 138.3(2)
C2 C3 C4 C1 18.53(18)
C7 C3 C5 C6 68.6(3)
C2 C3 C5 C6 -66.6(4)
C4 C3 C5 C6 -168.0(3)
C5 C3 C7 O2 20.6(4)
C2 C3 C7 O2 157.7(3)
C4 C3 C7 O2 -107.6(3)
C5 C3 C7 O3 -162.7(2)
C2 C3 C7 O3 -25.6(3)
C4 C3 C7 O3 69.0(3)
O2 C7 O3 C8 8.0(5)
C3 C7 O3 C8 -168.6(2)
C7 O3 C8 C10 59.5(4)
C7 O3 C8 C11 -64.7(4)
C7 O3 C8 C9 175.8(3)
C1 C4 O4 Si1 -93.5(3)
C3 C4 O4 Si1 161.40(17)
C4 O4 Si1 C12 -42.5(3)
C4 O4 Si1 C14 -162.5(3)
C4 O4 Si1 C16 78.1(3)
O4 Si1 C12 C13 -60.1(4)
C14 Si1 C12 C13 54.8(4)
C16 Si1 C12 C13 179.7(4)
O4 Si1 C14 C15 175.0(4)
C12 Si1 C14 C15 56.4(5)
C16 Si1 C14 C15 -67.4(5)
O4 Si1 C16 C17 56.1(6)
C12 Si1 C16 C17 176.7(5)
C14 Si1 C16 C17 -58.2(6)
